data_1535157
loop_
_publ_author_name
'Bensch, W.'
'Duerichen, P.'

_publ_section_title
;
 A6Nb4S22 (A=Rb and Cs), Compounds with the Tetrameric Complex Anion
 (Nb4S22)6-: Preparation via the Molten Flux Method and Crystal Structure
 Determination
;
_journal_name_full 'Zeitschrift fuer Anorganische und Allgemeine Chemie'
_journal_page_first 1963
_journal_page_last 1967
_journal_volume 622
_journal_year 1996
_chemical_formula_sum 'Cs6 Nb4 S22'
_chemical_name_systematic 'Cs6 (S2 (Nb2 S10)2)'
_space_group_IT_number 14
_symmetry_space_group_name_Hall '-P 2ybc'
_symmetry_space_group_name_H-M 'P 1 21/c 1'
_cell_angle_alpha 90
_cell_angle_beta 103.12
_cell_angle_gamma 90
_cell_formula_units_Z 2
_cell_length_a 12.13
_cell_length_b 8.181
_cell_length_c 19.534
_cell_volume 1887.867
_citation_journal_id_ASTM ZAACAB
_cod_data_source_file Bensch_ZAACAB_1996_744.cif
_cod_data_source_block Cs6Nb4S22
_cod_database_code 1535157

loop_
_symmetry_equiv_pos_as_xyz
x,y,z
-x,y+1/2,-z+1/2
-x,-y,-z
x,-y-1/2,z-1/2

loop_
_atom_site_label
_atom_site_type_symbol
_atom_site_fract_x
_atom_site_fract_y
_atom_site_fract_z
_atom_site_occupancy
_atom_site_U_iso_or_equiv
Nb1 Nb+5 -0.29314 0.35494 0.65894 1 0.0
S1 S-2 -0.23647 0.56217 0.73137 1 0.0
S5 S-1 -0.11148 0.2227 0.65854 1 0.0
Nb2 Nb+5 -0.19564 0.2236 0.50606 1 0.0
S2 S-1 -0.4778 0.27823 0.68107 1 0.0
S4 S-1 -0.21023 0.10444 0.71819 1 0.0
S3 S-1 -0.48547 0.42411 0.59294 1 0.0
S11 S-1 0.00216 0.1223 0.51535 1 0.0
Cs1 Cs+1 0.00716 0.18149 0.33856 1 0.0
S9 S-1 -0.25112 -0.05592 0.52967 1 0.0
S10 S-2 -0.25135 0.25138 0.39137 1 0.0
S6 S-1 -0.25589 0.49208 0.54805 1 0.0
S8 S-1 -0.36711 0.12639 0.53949 1 0.0
Cs2 Cs+1 -0.22636 0.68002 0.38083 1 0.0
S7 S-1 -0.08551 0.47636 0.54524 1 0.0
Cs3 Cs+1 -0.53669 0.15911 0.35801 1 0.0
